data_2243193
loop_
_publ_author_name
'Zainuri, Dian Alwani'
'Razak, Ibrahim Abdul'
'Arshad, Suhana'

_publ_section_title
;
 Crystal structure and theoretical studies of two \p-conjugated fused-ring
 chalcones:
 (<i>E</i>)-1-(anthracen-9-yl)-3-(9-ethyl-9<i>H</i>-carbazol-3-yl)prop-2-en-1-one
 and
 (<i>E</i>)-1-(anthracen-9-yl)-3-[4-(9<i>H</i>-carbazol-9-yl)phenyl]prop-2-en-1-one
;
_journal_coeditor_code LH5878
_journal_issue 9
_journal_name_full 'Acta Crystallographica Section E'
_journal_page_first 1302
_journal_page_last 1308
_journal_paper_doi 10.1107/S2056989018011131
_journal_volume 74
_journal_year 2018
_chemical_formula_iupac 'C35 H23 N O'
_chemical_formula_moiety 'C35 H23 N O'
_chemical_formula_sum 'C35 H23 N O'
_chemical_formula_weight 473.54
_chemical_name_systematic (<i>E</i>)-1-(Anthracen-9-yl)-3-[4-(9<i>H</i>-carbazol-9-yl)phenyl]prop-2-en-1-one
_space_group_crystal_system monoclinic
_space_group_IT_number 14
_space_group_name_Hall '-P 2ybc'
_space_group_name_H-M_alt 'P 1 21/c 1'
_atom_sites_solution_hydrogens geom
_audit_creation_method SHELXL-2014/7
_cell_angle_alpha 90
_cell_angle_beta 97.637(2)
_cell_angle_gamma 90
_cell_formula_units_Z 8
_cell_length_a 18.019(3)
_cell_length_b 29.214(4)
_cell_length_c 9.5503(13)
_cell_measurement_reflns_used 3880
_cell_measurement_temperature 296(2)
_cell_measurement_theta_max 19.96
_cell_measurement_theta_min 2.26
_cell_volume 4982.8(13)
_computing_cell_refinement
;
SAINT (Bruker, 2009)
;
_computing_data_collection
;
APEX2 (Bruker, 2009)
;
_computing_data_reduction
;
SAINT (Bruker, 2009)
;
_computing_molecular_graphics
;
SHELXTL (Sheldrick, 2008)
;
_computing_publication_material
;
SHELXTL (Sheldrick, 2008) and PLATON (Spek, 2009)
;
_computing_structure_refinement
;
SHELXL2014 (Sheldrick, 2015)
;
_computing_structure_solution
;
SHELXTL (Sheldrick, 2008)
;
_diffrn_ambient_temperature 296(2)
_diffrn_measured_fraction_theta_full 1.000
_diffrn_measured_fraction_theta_max 0.997
_diffrn_measurement_device_type
;
Bruker SMART APEXII DUO CCD area-detector
;
_diffrn_measurement_method '\f and \w scans'
_diffrn_radiation_type MoK\a
_diffrn_radiation_wavelength 0.71073
_diffrn_reflns_av_R_equivalents 0.1078
_diffrn_reflns_limit_h_max 24
_diffrn_reflns_limit_h_min -24
_diffrn_reflns_limit_k_max 39
_diffrn_reflns_limit_k_min -39
_diffrn_reflns_limit_l_max 12
_diffrn_reflns_limit_l_min -12
_diffrn_reflns_number 80460
_diffrn_reflns_theta_full 25.242
_diffrn_reflns_theta_max 28.542
_diffrn_reflns_theta_min 1.140
_exptl_absorpt_coefficient_mu 0.075
_exptl_absorpt_correction_type multi-scan
_exptl_absorpt_process_details
;
(<i>SADABS</i>; Bruker, 2009)
;
_exptl_crystal_colour yellow
_exptl_crystal_density_diffrn 1.262
_exptl_crystal_description plate
_exptl_crystal_F_000 1984
_exptl_crystal_size_max 0.502
_exptl_crystal_size_mid 0.186
_exptl_crystal_size_min 0.128
_refine_diff_density_max 0.150
_refine_diff_density_min -0.153
_refine_ls_extinction_method none
_refine_ls_goodness_of_fit_ref 1.019
_refine_ls_hydrogen_treatment constr
_refine_ls_matrix_type full
_refine_ls_number_parameters 667
_refine_ls_number_reflns 12643
_refine_ls_number_restraints 0
_refine_ls_restrained_S_all 1.019
_refine_ls_R_factor_all 0.2044
_refine_ls_R_factor_gt 0.0839
_refine_ls_shift/su_max 0.000
_refine_ls_shift/su_mean 0.000
_refine_ls_structure_factor_coef Fsqd
_refine_ls_weighting_details 'w=1/[\s^2^(Fo^2^)+(0.0387P)^2^+2.1214P] where P=(Fo^2^+2Fc^2^)/3'
_refine_ls_weighting_scheme calc
_refine_ls_wR_factor_gt 0.1264
_refine_ls_wR_factor_ref 0.1694
_reflns_number_gt 5265
_reflns_number_total 12643
_reflns_threshold_expression 'I > 2\s(I)'
_cod_data_source_file lh5878sup1.cif
_cod_data_source_block mo_DA21e_0m
_cod_original_cell_volume 4982.9(12)
_cod_original_sg_symbol_H-M 'P 21/c'
_cod_database_code 2243193
_shelx_space_group_comment
;
The symmetry employed for this shelxl refinement is uniquely defined
by the following loop, which should always be used as a source of
symmetry information in preference to the above space-group names.
They are only intended as comments.
;
_shelx_estimated_absorpt_t_min 0.963
_shelx_estimated_absorpt_t_max 0.990

loop_
_space_group_symop_operation_xyz
'x, y, z'
'-x, y+1/2, -z+1/2'
'-x, -y, -z'
'x, -y-1/2, z-1/2'

loop_
_atom_site_type_symbol
_atom_site_label
_atom_site_fract_x
_atom_site_fract_y
_atom_site_fract_z
_atom_site_U_iso_or_equiv
_atom_site_adp_type
_atom_site_calc_flag
_atom_site_occupancy
N N1A 0.70771(12) 0.46409(8) 0.2628(2) 0.0562(6) Uani d 1
O O1A 1.07380(14) 0.46983(8) 0.9167(3) 0.1060(9) Uani d 1
C C1A 1.11780(15) 0.36157(10) 0.9308(3) 0.0550(7) Uani d 1
C C2A 1.14020(18) 0.36671(12) 0.7943(4) 0.0746(9) Uani d 1
H H2AA 1.1228 0.3914 0.7378 0.090 Uiso calc 1
C C3A 1.1869(2) 0.33565(16) 0.7463(4) 0.0971(12) Uani d 1
H H3AA 1.2003 0.3390 0.6561 0.117 Uiso calc 1
C C4A 1.2152(2) 0.29859(16) 0.8298(5) 0.0997(13) Uani d 1
H H4AA 1.2483 0.2783 0.7958 0.120 Uiso calc 1
C C5A 1.19497(19) 0.29218(12) 0.9589(5) 0.0857(11) Uani d 1
H H5AA 1.2139 0.2672 1.0128 0.103 Uiso calc 1
C C6A 1.14504(16) 0.32293(10) 1.0144(3) 0.0630(8) Uani d 1
C C7A 1.12271(18) 0.31728(11) 1.1474(3) 0.0716(9) Uani d 1
H H7AA 1.1408 0.2923 1.2021 0.086 Uiso calc 1
C C8A 1.07435(17) 0.34759(10) 1.2011(3) 0.0618(8) Uani d 1
C C9A 1.0514(2) 0.34237(12) 1.3384(3) 0.0852(11) Uani d 1
H H9AA 1.0695 0.3179 1.3952 0.102 Uiso calc 1
C C10A 1.0038(2) 0.37244(14) 1.3864(4) 0.0945(12) Uani d 1
H H10A 0.9897 0.3685 1.4759 0.113 Uiso calc 1
C C11A 0.9754(2) 0.40949(12) 1.3031(4) 0.0855(11) Uani d 1
H H11A 0.9417 0.4295 1.3369 0.103 Uiso calc 1
C C12A 0.99626(18) 0.41645(10) 1.1742(3) 0.0669(8) Uani d 1
H H12A 0.9772 0.4415 1.1210 0.080 Uiso calc 1
C C13A 1.04704(15) 0.38610(9) 1.1177(3) 0.0531(7) Uani d 1
C C14A 1.06970(14) 0.39254(9) 0.9843(3) 0.0490(7) Uani d 1
C C15A 1.04172(16) 0.43341(10) 0.8980(3) 0.0575(7) Uani d 1
C C16A 0.97565(15) 0.42839(10) 0.7923(3) 0.0572(7) Uani d 1
H H16A 0.9504 0.4005 0.7855 0.069 Uiso calc 1
C C17A 0.95048(14) 0.46190(9) 0.7064(3) 0.0517(7) Uani d 1
H H17A 0.9775 0.4891 0.7176 0.062 Uiso calc 1
C C18A 0.88611(14) 0.46221(9) 0.5960(2) 0.0461(6) Uani d 1
C C19A 0.87537(15) 0.49921(9) 0.5044(3) 0.0582(8) Uani d 1
H H19A 0.9082 0.5239 0.5170 0.070 Uiso calc 1
C C20A 0.81701(16) 0.50011(10) 0.3950(3) 0.0629(8) Uani d 1
H H20A 0.8113 0.5250 0.3337 0.075 Uiso calc 1
C C21A 0.76707(14) 0.46405(9) 0.3766(3) 0.0486(7) Uani d 1
C C22A 0.77644(15) 0.42742(9) 0.4683(3) 0.0524(7) Uani d 1
H H22A 0.7428 0.4031 0.4571 0.063 Uiso calc 1
C C23A 0.83510(15) 0.42646(9) 0.5763(3) 0.0522(7) Uani d 1
H H23A 0.8407 0.4015 0.6370 0.063 Uiso calc 1
C C24A 0.71655(16) 0.46292(9) 0.1192(3) 0.0527(7) Uani d 1
C C25A 0.78105(17) 0.46512(10) 0.0569(3) 0.0629(8) Uani d 1
H H25A 0.8278 0.4673 0.1110 0.075 Uiso calc 1
C C26A 0.7740(2) 0.46406(11) -0.0876(3) 0.0766(9) Uani d 1
H H26A 0.8169 0.4656 -0.1320 0.092 Uiso calc 1
C C27A 0.7054(2) 0.46071(11) -0.1686(3) 0.0818(10) Uani d 1
H H27A 0.7028 0.4605 -0.2665 0.098 Uiso calc 1
C C28A 0.6409(2) 0.45763(10) -0.1087(3) 0.0736(9) Uani d 1
H H28A 0.5947 0.4549 -0.1645 0.088 Uiso calc 1
C C29A 0.64597(16) 0.45865(9) 0.0391(3) 0.0562(7) Uani d 1
C C30A 0.59190(16) 0.45608(9) 0.1376(3) 0.0596(8) Uani d 1
C C31A 0.51464(19) 0.45214(11) 0.1233(4) 0.0817(10) Uani d 1
H H31A 0.4871 0.4494 0.0341 0.098 Uiso calc 1
C C32A 0.4791(2) 0.45237(11) 0.2415(5) 0.0918(12) Uani d 1
H H32A 0.4274 0.4490 0.2318 0.110 Uiso calc 1
C C33A 0.5186(2) 0.45750(11) 0.3751(5) 0.0856(11) Uani d 1
H H33A 0.4929 0.4581 0.4532 0.103 Uiso calc 1
C C34A 0.59657(18) 0.46183(10) 0.3946(4) 0.0707(9) Uani d 1
H H34A 0.6235 0.4658 0.4838 0.085 Uiso calc 1
C C35A 0.63152(16) 0.45997(9) 0.2741(3) 0.0573(7) Uani d 1
N N1B 0.75504(13) 0.31672(7) 0.7498(2) 0.0545(6) Uani d 1
O O1B 0.39724(14) 0.25060(8) 0.0493(3) 0.1037(9) Uani d 1
C C1B 0.38794(16) 0.35263(10) -0.0405(3) 0.0588(8) Uani d 1
C C2B 0.4305(2) 0.33541(13) -0.1434(4) 0.0877(11) Uani d 1
H H2BA 0.4566 0.3081 -0.1266 0.105 Uiso calc 1
C C3B 0.4336(3) 0.35821(17) -0.2660(4) 0.1139(14) Uani d 1
H H3BA 0.4606 0.3459 -0.3334 0.137 Uiso calc 1
C C4B 0.3965(3) 0.40018(16) -0.2928(4) 0.1061(13) Uani d 1
H H4BA 0.4003 0.4158 -0.3763 0.127 Uiso calc 1
C C5B 0.3555(2) 0.41782(12) -0.1987(4) 0.0840(10) Uani d 1
H H5BA 0.3311 0.4456 -0.2181 0.101 Uiso calc 1
C C6B 0.34842(17) 0.39491(10) -0.0695(3) 0.0614(8) Uani d 1
C C7B 0.30545(17) 0.41207(10) 0.0289(3) 0.0661(8) Uani d 1
H H7BA 0.2797 0.4394 0.0095 0.079 Uiso calc 1
C C8B 0.29961(16) 0.38992(10) 0.1545(3) 0.0600(8) Uani d 1
C C9B 0.25652(18) 0.40812(12) 0.2558(4) 0.0821(10) Uani d 1
H H9BA 0.2306 0.4355 0.2373 0.099 Uiso calc 1
C C10B 0.2529(2) 0.38588(15) 0.3791(4) 0.0962(12) Uani d 1
H H10B 0.2253 0.3984 0.4452 0.115 Uiso calc 1
C C11B 0.2903(2) 0.34412(14) 0.4084(4) 0.0887(11) Uani d 1
H H11B 0.2870 0.3293 0.4935 0.106 Uiso calc 1
C C12B 0.33094(17) 0.32540(11) 0.3147(3) 0.0686(8) Uani d 1
H H12B 0.3545 0.2974 0.3352 0.082 Uiso calc 1
C C13B 0.33845(15) 0.34761(9) 0.1845(3) 0.0533(7) Uani d 1
C C14B 0.38207(15) 0.32977(9) 0.0867(3) 0.0530(7) Uani d 1
C C15B 0.42182(17) 0.28463(10) 0.1130(3) 0.0627(8) Uani d 1
C C16B 0.48985(16) 0.28167(10) 0.2149(3) 0.0619(8) Uani d 1
H H16B 0.5164 0.2543 0.2208 0.074 Uiso calc 1
C C17B 0.51593(15) 0.31550(10) 0.2990(3) 0.0565(7) Uani d 1
H H17B 0.4913 0.3434 0.2839 0.068 Uiso calc 1
C C18B 0.57872(15) 0.31449(9) 0.4128(3) 0.0525(7) Uani d 1
C C19B 0.62943(16) 0.27845(10) 0.4343(3) 0.0636(8) Uani d 1
H H19B 0.6250 0.2537 0.3724 0.076 Uiso calc 1
C C20B 0.68616(16) 0.27895(9) 0.5463(3) 0.0609(8) Uani d 1
H H20B 0.7189 0.2543 0.5606 0.073 Uiso calc 1
C C21B 0.69482(15) 0.31594(9) 0.6380(3) 0.0513(7) Uani d 1
C C22B 0.64470(16) 0.35165(9) 0.6181(3) 0.0586(8) Uani d 1
H H22B 0.6495 0.3765 0.6796 0.070 Uiso calc 1
C C23B 0.58778(15) 0.35067(9) 0.5079(3) 0.0586(8) Uani d 1
H H23B 0.5542 0.3750 0.4963 0.070 Uiso calc 1
C C24B 0.82957(16) 0.30586(9) 0.7360(3) 0.0538(7) Uani d 1
C C25B 0.86218(18) 0.29651(10) 0.6159(3) 0.0651(8) Uani d 1
H H25B 0.8338 0.2960 0.5271 0.078 Uiso calc 1
C C26B 0.93814(19) 0.28801(10) 0.6323(4) 0.0746(9) Uani d 1
H H26B 0.9611 0.2813 0.5530 0.089 Uiso calc 1
C C27B 0.98123(19) 0.28918(10) 0.7642(4) 0.0788(10) Uani d 1
H H27B 1.0322 0.2829 0.7722 0.095 Uiso calc 1
C C28B 0.94911(19) 0.29957(10) 0.8828(4) 0.0728(9) Uani d 1
H H28B 0.9781 0.3008 0.9708 0.087 Uiso calc 1
C C29B 0.87234(17) 0.30820(9) 0.8695(3) 0.0584(8) Uani d 1
C C30B 0.82245(18) 0.32079(9) 0.9691(3) 0.0606(8) Uani d 1
C C31B 0.8318(2) 0.32666(11) 1.1151(3) 0.0823(10) Uani d 1
H H31B 0.8786 0.3231 1.1679 0.099 Uiso calc 1
C C32B 0.7706(3) 0.33779(12) 1.1797(4) 0.0923(12) Uani d 1
H H32B 0.7765 0.3415 1.2773 0.111 Uiso calc 1
C C33B 0.7005(2) 0.34362(11) 1.1031(4) 0.0844(11) Uani d 1
H H33B 0.6603 0.3516 1.1500 0.101 Uiso calc 1
C C34B 0.68903(19) 0.33782(9) 0.9578(3) 0.0667(8) Uani d 1
H H34B 0.6419 0.3416 0.9060 0.080 Uiso calc 1
C C35B 0.75101(17) 0.32615(9) 0.8929(3) 0.0559(7) Uani d 1

loop_
_atom_site_aniso_label
_atom_site_aniso_U_11
_atom_site_aniso_U_22
_atom_site_aniso_U_33
_atom_site_aniso_U_12
_atom_site_aniso_U_13
_atom_site_aniso_U_23
N1A 0.0463(14) 0.0716(16) 0.0486(14) -0.0026(12) -0.0021(11) 0.0073(12)
O1A 0.1001(19) 0.0713(16) 0.130(2) -0.0338(14) -0.0479(15) 0.0325(14)
C1A 0.0367(16) 0.0623(19) 0.0628(19) -0.0078(14) -0.0048(14) -0.0074(15)
C2A 0.058(2) 0.088(3) 0.079(2) -0.0115(18) 0.0133(18) -0.0093(19)
C3A 0.073(3) 0.121(4) 0.102(3) -0.020(3) 0.031(2) -0.029(3)
C4A 0.054(2) 0.107(3) 0.138(4) 0.000(2) 0.013(3) -0.043(3)
C5A 0.056(2) 0.079(3) 0.116(3) 0.0077(19) -0.015(2) -0.016(2)
C6A 0.0424(18) 0.060(2) 0.080(2) 0.0045(15) -0.0160(16) -0.0102(17)
C7A 0.072(2) 0.060(2) 0.074(2) 0.0050(17) -0.0213(18) 0.0111(17)
C8A 0.068(2) 0.0567(19) 0.0560(19) -0.0047(16) -0.0090(15) 0.0053(15)
C9A 0.118(3) 0.073(2) 0.061(2) -0.010(2) -0.002(2) 0.0162(18)
C10A 0.129(4) 0.091(3) 0.067(2) -0.017(3) 0.025(2) -0.005(2)
C11A 0.108(3) 0.075(2) 0.079(2) -0.007(2) 0.031(2) -0.012(2)
C12A 0.076(2) 0.058(2) 0.066(2) -0.0043(17) 0.0100(17) -0.0042(16)
C13A 0.0508(18) 0.0528(18) 0.0524(17) -0.0060(14) -0.0055(14) -0.0015(14)
C14A 0.0402(16) 0.0515(17) 0.0515(17) -0.0037(13) -0.0076(13) 0.0024(13)
C15A 0.0518(18) 0.0578(19) 0.0601(18) -0.0069(15) -0.0035(14) 0.0063(15)
C16A 0.0577(19) 0.0539(18) 0.0558(17) -0.0051(14) -0.0077(14) 0.0059(14)
C17A 0.0538(17) 0.0520(17) 0.0475(16) -0.0033(14) 0.0003(13) 0.0027(13)
C18A 0.0504(16) 0.0469(16) 0.0397(14) 0.0011(13) 0.0019(12) 0.0006(12)
C19A 0.0564(18) 0.0504(17) 0.0632(18) -0.0088(14) -0.0093(15) 0.0103(14)
C20A 0.061(2) 0.0593(19) 0.0646(19) -0.0017(16) -0.0059(15) 0.0182(15)
C21A 0.0454(16) 0.0554(17) 0.0433(15) 0.0017(14) -0.0006(12) 0.0038(13)
C22A 0.0547(18) 0.0533(18) 0.0478(16) -0.0077(13) 0.0017(14) 0.0024(13)
C23A 0.0621(19) 0.0489(17) 0.0438(15) -0.0030(14) 0.0004(14) 0.0059(12)
C24A 0.0521(18) 0.0509(17) 0.0523(17) 0.0012(14) -0.0039(14) 0.0026(13)
C25A 0.057(2) 0.072(2) 0.0572(19) -0.0008(16) 0.0004(15) 0.0037(15)
C26A 0.090(3) 0.080(2) 0.060(2) 0.0094(19) 0.0113(19) -0.0016(17)
C27A 0.110(3) 0.077(2) 0.056(2) 0.013(2) 0.002(2) -0.0061(17)
C28A 0.086(3) 0.058(2) 0.067(2) 0.0068(18) -0.0259(19) -0.0079(16)
C29A 0.0574(19) 0.0443(17) 0.0625(19) 0.0033(14) -0.0083(15) 0.0012(14)
C30A 0.0451(18) 0.0448(17) 0.083(2) 0.0002(13) -0.0147(16) 0.0057(15)
C31A 0.060(2) 0.060(2) 0.119(3) -0.0025(17) -0.013(2) 0.008(2)
C32A 0.049(2) 0.067(2) 0.157(4) -0.0054(18) 0.002(3) 0.020(3)
C33A 0.067(2) 0.066(2) 0.129(3) 0.0064(19) 0.032(2) 0.024(2)
C34A 0.058(2) 0.073(2) 0.082(2) 0.0024(17) 0.0120(18) 0.0180(17)
C35A 0.0462(18) 0.0521(18) 0.072(2) 0.0016(14) 0.0019(16) 0.0111(15)
N1B 0.0536(16) 0.0558(14) 0.0519(14) -0.0008(12) -0.0010(12) 0.0017(11)
O1B 0.126(2) 0.0615(15) 0.1070(19) 0.0105(14) -0.0459(16) -0.0209(14)
C1B 0.0581(19) 0.0586(19) 0.0557(18) -0.0037(15) -0.0066(15) -0.0021(15)
C2B 0.097(3) 0.092(3) 0.076(2) 0.011(2) 0.019(2) 0.004(2)
C3B 0.137(4) 0.124(4) 0.087(3) 0.010(3) 0.039(3) 0.009(3)
C4B 0.135(4) 0.111(4) 0.073(3) -0.015(3) 0.015(3) 0.022(2)
C5B 0.096(3) 0.073(2) 0.078(2) -0.011(2) -0.007(2) 0.017(2)
C6B 0.061(2) 0.0554(19) 0.0617(19) -0.0103(16) -0.0148(16) 0.0044(16)
C7B 0.059(2) 0.0495(18) 0.083(2) 0.0007(15) -0.0130(18) 0.0011(17)
C8B 0.0497(18) 0.0560(19) 0.071(2) -0.0037(15) -0.0048(15) -0.0027(16)
C9B 0.064(2) 0.074(2) 0.108(3) 0.0090(18) 0.011(2) -0.006(2)
C10B 0.089(3) 0.107(3) 0.098(3) 0.008(2) 0.032(2) -0.008(3)
C11B 0.089(3) 0.104(3) 0.077(2) 0.002(2) 0.022(2) 0.007(2)
C12B 0.063(2) 0.072(2) 0.068(2) -0.0015(17) 0.0006(17) 0.0072(18)
C13B 0.0456(17) 0.0513(17) 0.0591(18) -0.0038(14) -0.0082(14) 0.0009(14)
C14B 0.0460(17) 0.0538(17) 0.0547(17) 0.0010(14) -0.0105(14) -0.0036(14)
C15B 0.067(2) 0.0548(19) 0.0621(19) 0.0009(16) -0.0084(16) -0.0054(15)
C16B 0.062(2) 0.0519(18) 0.067(2) 0.0092(15) -0.0061(16) -0.0007(15)
C17B 0.0528(18) 0.0500(17) 0.0644(19) 0.0072(14) -0.0001(14) 0.0056(14)
C18B 0.0479(17) 0.0489(17) 0.0580(17) 0.0019(14) -0.0030(14) 0.0044(14)
C19B 0.066(2) 0.0551(18) 0.0646(19) 0.0102(15) -0.0100(16) -0.0102(15)
C20B 0.061(2) 0.0496(18) 0.0676(19) 0.0130(14) -0.0081(16) -0.0032(15)
C21B 0.0539(18) 0.0463(17) 0.0516(16) -0.0017(14) -0.0002(14) 0.0035(13)
C22B 0.062(2) 0.0451(17) 0.0659(19) 0.0014(15) -0.0013(16) -0.0038(14)
C23B 0.0524(18) 0.0447(17) 0.076(2) 0.0069(13) -0.0035(15) 0.0026(15)
C24B 0.0533(19) 0.0454(16) 0.0606(19) -0.0061(14) -0.0002(15) 0.0042(14)
C25B 0.066(2) 0.0599(19) 0.068(2) -0.0054(16) 0.0038(17) 0.0018(15)
C26B 0.068(2) 0.064(2) 0.094(3) -0.0066(18) 0.020(2) -0.0039(18)
C27B 0.059(2) 0.061(2) 0.113(3) -0.0075(17) -0.001(2) -0.003(2)
C28B 0.065(2) 0.058(2) 0.087(2) -0.0115(17) -0.0179(19) -0.0019(18)
C29B 0.060(2) 0.0478(17) 0.064(2) -0.0098(15) -0.0036(16) -0.0001(14)
C30B 0.073(2) 0.0443(17) 0.0590(19) -0.0113(15) -0.0111(17) -0.0030(14)
C31B 0.107(3) 0.071(2) 0.062(2) -0.007(2) -0.015(2) -0.0104(18)
C32B 0.146(4) 0.073(2) 0.057(2) 0.006(2) 0.010(3) -0.0099(18)
C33B 0.124(3) 0.060(2) 0.074(3) 0.011(2) 0.032(2) 0.0011(18)
C34B 0.082(2) 0.0485(18) 0.071(2) 0.0028(16) 0.0127(18) 0.0013(15)
C35B 0.072(2) 0.0416(16) 0.0535(18) -0.0052(15) 0.0054(16) -0.0008(13)

loop_
_atom_type_symbol
_atom_type_description
_atom_type_scat_dispersion_real
_atom_type_scat_dispersion_imag
_atom_type_scat_source
C C 0.0033 0.0016 'International Tables Vol C Tables 4.2.6.8 and 6.1.1.4'
H H 0.0000 0.0000 'International Tables Vol C Tables 4.2.6.8 and 6.1.1.4'
O O 0.0106 0.0060 'International Tables Vol C Tables 4.2.6.8 and 6.1.1.4'
N N 0.0061 0.0033 'International Tables Vol C Tables 4.2.6.8 and 6.1.1.4'

loop_
_geom_angle_atom_site_label_1
_geom_angle_atom_site_label_2
_geom_angle_atom_site_label_3
_geom_angle
C35A N1A C24A 108.3(2)
C35A N1A C21A 126.1(2)
C24A N1A C21A 125.2(2)
C14A C1A C2A 122.2(3)
C14A C1A C6A 119.4(3)
C2A C1A C6A 118.5(3)
C3A C2A C1A 120.2(4)
C3A C2A H2AA 119.9
C1A C2A H2AA 119.9
C2A C3A C4A 121.3(4)
C2A C3A H3AA 119.3
C4A C3A H3AA 119.3
C5A C4A C3A 120.5(4)
C5A C4A H4AA 119.8
C3A C4A H4AA 119.8
C4A C5A C6A 121.1(4)
C4A C5A H5AA 119.5
C6A C5A H5AA 119.5
C7A C6A C5A 122.6(3)
C7A C6A C1A 118.9(3)
C5A C6A C1A 118.5(3)
C8A C7A C6A 122.2(3)
C8A C7A H7AA 118.9
C6A C7A H7AA 118.9
C7A C8A C13A 118.9(3)
C7A C8A C9A 122.8(3)
C13A C8A C9A 118.3(3)
C10A C9A C8A 121.0(3)
C10A C9A H9AA 119.5
C8A C9A H9AA 119.5
C9A C10A C11A 120.7(3)
C9A C10A H10A 119.6
C11A C10A H10A 119.6
C12A C11A C10A 120.6(3)
C12A C11A H11A 119.7
C10A C11A H11A 119.7
C11A C12A C13A 121.4(3)
C11A C12A H12A 119.3
C13A C12A H12A 119.3
C14A C13A C8A 119.5(3)
C14A C13A C12A 122.6(3)
C8A C13A C12A 117.9(3)
C1A C14A C13A 121.1(2)
C1A C14A C15A 119.7(3)
C13A C14A C15A 119.3(3)
O1A C15A C16A 121.2(3)
O1A C15A C14A 119.9(2)
C16A C15A C14A 118.9(2)
C17A C16A C15A 122.4(3)
C17A C16A H16A 118.8
C15A C16A H16A 118.8
C16A C17A C18A 129.0(3)
C16A C17A H17A 115.5
C18A C17A H17A 115.5
C23A C18A C19A 117.8(2)
C23A C18A C17A 122.8(2)
C19A C18A C17A 119.4(2)
C20A C19A C18A 121.3(3)
C20A C19A H19A 119.3
C18A C19A H19A 119.3
C19A C20A C21A 120.0(3)
C19A C20A H20A 120.0
C21A C20A H20A 120.0
C22A C21A C20A 119.2(2)
C22A C21A N1A 120.2(2)
C20A C21A N1A 120.6(2)
C23A C22A C21A 120.6(3)
C23A C22A H22A 119.7
C21A C22A H22A 119.7
C22A C23A C18A 121.0(2)
C22A C23A H23A 119.5
C18A C23A H23A 119.5
C25A C24A C29A 121.8(3)
C25A C24A N1A 129.4(2)
C29A C24A N1A 108.9(3)
C26A C25A C24A 117.7(3)
C26A C25A H25A 121.2
C24A C25A H25A 121.2
C25A C26A C27A 121.7(3)
C25A C26A H26A 119.1
C27A C26A H26A 119.1
C28A C27A C26A 121.5(3)
C28A C27A H27A 119.3
C26A C27A H27A 119.3
C27A C28A C29A 118.3(3)
C27A C28A H28A 120.8
C29A C28A H28A 120.8
C24A C29A C28A 119.0(3)
C24A C29A C30A 107.0(2)
C28A C29A C30A 134.0(3)
C31A C30A C35A 118.6(3)
C31A C30A C29A 134.2(3)
C35A C30A C29A 107.3(2)
C32A C31A C30A 119.4(3)
C32A C31A H31A 120.3
C30A C31A H31A 120.3
C31A C32A C33A 121.4(3)
C31A C32A H32A 119.3
C33A C32A H32A 119.3
C32A C33A C34A 121.1(3)
C32A C33A H33A 119.4
C34A C33A H33A 119.4
C35A C34A C33A 116.5(3)
C35A C34A H34A 121.8
C33A C34A H34A 121.8
C34A C35A N1A 128.4(3)
C34A C35A C30A 122.9(3)
N1A C35A C30A 108.6(3)
C24B N1B C35B 108.0(2)
C24B N1B C21B 124.9(2)
C35B N1B C21B 127.0(2)
C14B C1B C2B 122.8(3)
C14B C1B C6B 119.0(3)
C2B C1B C6B 118.2(3)
C3B C2B C1B 120.9(4)
C3B C2B H2BA 119.6
C1B C2B H2BA 119.6
C2B C3B C4B 120.9(4)
C2B C3B H3BA 119.5
C4B C3B H3BA 119.5
C5B C4B C3B 120.3(4)
C5B C4B H4BA 119.8
C3B C4B H4BA 119.8
C4B C5B C6B 121.4(4)
C4B C5B H5BA 119.3
C6B C5B H5BA 119.3
C7B C6B C5B 122.6(3)
C7B C6B C1B 119.2(3)
C5B C6B C1B 118.2(3)
C8B C7B C6B 122.2(3)
C8B C7B H7BA 118.9
C6B C7B H7BA 118.9
C7B C8B C9B 121.9(3)
C7B C8B C13B 119.2(3)
C9B C8B C13B 118.9(3)
C10B C9B C8B 120.4(3)
C10B C9B H9BA 119.8
C8B C9B H9BA 119.8
C9B C10B C11B 120.9(4)
C9B C10B H10B 119.5
C11B C10B H10B 119.5
C12B C11B C10B 120.6(3)
C12B C11B H11B 119.7
C10B C11B H11B 119.7
C11B C12B C13B 121.2(3)
C11B C12B H12B 119.4
C13B C12B H12B 119.4
C14B C13B C12B 122.7(3)
C14B C13B C8B 119.4(3)
C12B C13B C8B 117.9(3)
C13B C14B C1B 121.0(3)
C13B C14B C15B 120.8(3)
C1B C14B C15B 118.2(3)
O1B C15B C16B 120.1(3)
O1B C15B C14B 119.9(3)
C16B C15B C14B 120.0(3)
C17B C16B C15B 124.0(3)
C17B C16B H16B 118.0
C15B C16B H16B 118.0
C16B C17B C18B 128.0(3)
C16B C17B H17B 116.0
C18B C17B H17B 116.0
C23B C18B C19B 117.5(2)
C23B C18B C17B 118.9(2)
C19B C18B C17B 123.6(3)
C20B C19B C18B 120.8(3)
C20B C19B H19B 119.6
C18B C19B H19B 119.6
C19B C20B C21B 120.5(3)
C19B C20B H20B 119.7
C21B C20B H20B 119.7
C22B C21B C20B 119.1(2)
C22B C21B N1B 120.9(2)
C20B C21B N1B 119.9(2)
C23B C22B C21B 120.1(3)
C23B C22B H22B 120.0
C21B C22B H22B 120.0
C22B C23B C18B 122.0(3)
C22B C23B H23B 119.0
C18B C23B H23B 119.0
C25B C24B C29B 121.4(3)
C25B C24B N1B 129.8(3)
C29B C24B N1B 108.7(3)
C26B C25B C24B 117.8(3)
C26B C25B H25B 121.1
C24B C25B H25B 121.1
C25B C26B C27B 121.6(3)
C25B C26B H26B 119.2
C27B C26B H26B 119.2
C28B C27B C26B 120.5(3)
C28B C27B H27B 119.8
C26B C27B H27B 119.8
C27B C28B C29B 119.1(3)
C27B C28B H28B 120.4
C29B C28B H28B 120.4
C28B C29B C24B 119.5(3)
C28B C29B C30B 133.2(3)
C24B C29B C30B 107.3(3)
C31B C30B C35B 119.1(3)
C31B C30B C29B 133.6(3)
C35B C30B C29B 107.2(3)
C32B C31B C30B 118.9(3)
C32B C31B H31B 120.6
C30B C31B H31B 120.6
C31B C32B C33B 121.5(3)
C31B C32B H32B 119.2
C33B C32B H32B 119.2
C32B C33B C34B 121.2(3)
C32B C33B H33B 119.4
C34B C33B H33B 119.4
C33B C34B C35B 117.1(3)
C33B C34B H34B 121.5
C35B C34B H34B 121.5
C34B C35B C30B 122.2(3)
C34B C35B N1B 129.1(3)
C30B C35B N1B 108.7(3)

loop_
_geom_bond_atom_site_label_1
_geom_bond_atom_site_label_2
_geom_bond_distance
N1A C35A 1.397(3)
N1A C24A 1.402(3)
N1A C21A 1.420(3)
O1A C15A 1.213(3)
C1A C14A 1.396(4)
C1A C2A 1.423(4)
C1A C6A 1.431(4)
C2A C3A 1.358(5)
C2A H2AA 0.9300
C3A C4A 1.401(5)
C3A H3AA 0.9300
C4A C5A 1.344(5)
C4A H4AA 0.9300
C5A C6A 1.423(4)
C5A H5AA 0.9300
C6A C7A 1.392(4)
C7A C8A 1.388(4)
C7A H7AA 0.9300
C8A C13A 1.428(4)
C8A C9A 1.435(4)
C9A C10A 1.350(5)
C9A H9AA 0.9300
C10A C11A 1.400(5)
C10A H10A 0.9300
C11A C12A 1.350(4)
C11A H11A 0.9300
C12A C13A 1.430(4)
C12A H12A 0.9300
C13A C14A 1.401(4)
C14A C15A 1.500(4)
C15A C16A 1.462(4)
C16A C17A 1.319(3)
C16A H16A 0.9300
C17A C18A 1.460(3)
C17A H17A 0.9300
C18A C23A 1.387(3)
C18A C19A 1.388(3)
C19A C20A 1.381(4)
C19A H19A 0.9300
C20A C21A 1.381(4)
C20A H20A 0.9300
C21A C22A 1.379(3)
C22A C23A 1.375(3)
C22A H22A 0.9300
C23A H23A 0.9300
C24A C25A 1.376(4)
C24A C29A 1.400(4)
C25A C26A 1.369(4)
C25A H25A 0.9300
C26A C27A 1.371(4)
C26A H26A 0.9300
C27A C28A 1.366(4)
C27A H27A 0.9300
C28A C29A 1.403(4)
C28A H28A 0.9300
C29A C30A 1.443(4)
C30A C31A 1.386(4)
C30A C35A 1.405(4)
C31A C32A 1.370(5)
C31A H31A 0.9300
C32A C33A 1.384(5)
C32A H32A 0.9300
C33A C34A 1.398(4)
C33A H33A 0.9300
C34A C35A 1.385(4)
C34A H34A 0.9300
N1B C24B 1.403(3)
N1B C35B 1.405(3)
N1B C21B 1.418(3)
O1B C15B 1.218(3)
C1B C14B 1.402(4)
C1B C2B 1.416(4)
C1B C6B 1.434(4)
C2B C3B 1.355(5)
C2B H2BA 0.9300
C3B C4B 1.404(5)
C3B H3BA 0.9300
C4B C5B 1.340(5)
C4B H4BA 0.9300
C5B C6B 1.424(4)
C5B H5BA 0.9300
C6B C7B 1.388(4)
C7B C8B 1.379(4)
C7B H7BA 0.9300
C8B C9B 1.422(4)
C8B C13B 1.431(4)
C9B C10B 1.354(5)
C9B H9BA 0.9300
C10B C11B 1.404(5)
C10B H10B 0.9300
C11B C12B 1.345(4)
C11B H11B 0.9300
C12B C13B 1.424(4)
C12B H12B 0.9300
C13B C14B 1.399(4)
C14B C15B 1.506(4)
C15B C16B 1.463(4)
C16B C17B 1.320(4)
C16B H16B 0.9300
C17B C18B 1.461(4)
C17B H17B 0.9300
C18B C23B 1.389(4)
C18B C19B 1.391(4)
C19B C20B 1.378(4)
C19B H19B 0.9300
C20B C21B 1.386(4)
C20B H20B 0.9300
C21B C22B 1.376(4)
C22B C23B 1.369(4)
C22B H22B 0.9300
C23B H23B 0.9300
C24B C25B 1.383(4)
C24B C29B 1.401(4)
C25B C26B 1.379(4)
C25B H25B 0.9300
C26B C27B 1.390(4)
C26B H26B 0.9300
C27B C28B 1.372(4)
C27B H27B 0.9300
C28B C29B 1.395(4)
C28B H28B 0.9300
C29B C30B 1.441(4)
C30B C31B 1.392(4)
C30B C35B 1.401(4)
C31B C32B 1.371(5)
C31B H31B 0.9300
C32B C33B 1.384(5)
C32B H32B 0.9300
C33B C34B 1.386(4)
C33B H33B 0.9300
C34B C35B 1.390(4)
C34B H34B 0.9300

loop_
_geom_hbond_atom_site_label_D
_geom_hbond_atom_site_label_H
_geom_hbond_atom_site_label_A
_geom_hbond_site_symmetry_A
_geom_hbond_distance_DH
_geom_hbond_distance_HA
_geom_hbond_distance_DA
_geom_hbond_angle_DHA
_geom_hbond_publ_flag
C12B H12B O1B 4_566 0.9300 2.5100 3.266(4) 138.00 yes
C5B H5BA Cg6 3_655 0.9300 2.79 3.585(4) 144.00 yes
C27 H27B Cg7 1_555 0.9300 2.85 3.577(4) 136.00 yes
C28 H28B Cg8 1_555 0.9300 2.70 3.382(4) 130.00 yes
C11 H11A Cg9 1_556 0.9300 2.85 3.742(4) 161.00 yes
C7 H7BA Cg10 3_655 0.9300 2.90 3.704(3) 145.00 yes

loop_
_geom_torsion_atom_site_label_1
_geom_torsion_atom_site_label_2
_geom_torsion_atom_site_label_3
_geom_torsion_atom_site_label_4
_geom_torsion
C14A C1A C2A C3A -179.8(3)
C6A C1A C2A C3A -0.6(4)
C1A C2A C3A C4A -1.3(5)
C2A C3A C4A C5A 1.9(6)
C3A C4A C5A C6A -0.6(5)
C4A C5A C6A C7A 179.8(3)
C4A C5A C6A C1A -1.2(5)
C14A C1A C6A C7A 0.0(4)
C2A C1A C6A C7A -179.2(3)
C14A C1A C6A C5A -179.0(3)
C2A C1A C6A C5A 1.8(4)
C5A C6A C7A C8A 179.6(3)
C1A C6A C7A C8A 0.6(4)
C6A C7A C8A C13A -0.5(4)
C6A C7A C8A C9A -179.5(3)
C7A C8A C9A C10A -179.5(3)
C13A C8A C9A C10A 1.5(5)
C8A C9A C10A C11A 0.2(6)
C9A C10A C11A C12A -1.4(6)
C10A C11A C12A C13A 0.8(5)
C7A C8A C13A C14A -0.2(4)
C9A C8A C13A C14A 178.8(3)
C7A C8A C13A C12A 179.0(3)
C9A C8A C13A C12A -2.0(4)
C11A C12A C13A C14A -179.9(3)
C11A C12A C13A C8A 0.9(4)
C2A C1A C14A C13A 178.4(2)
C6A C1A C14A C13A -0.8(4)
C2A C1A C14A C15A -1.6(4)
C6A C1A C14A C15A 179.2(2)
C8A C13A C14A C1A 0.9(4)
C12A C13A C14A C1A -178.3(2)
C8A C13A C14A C15A -179.1(2)
C12A C13A C14A C15A 1.7(4)
C1A C14A C15A O1A -95.2(4)
C13A C14A C15A O1A 84.8(4)
C1A C14A C15A C16A 84.8(3)
C13A C14A C15A C16A -95.2(3)
O1A C15A C16A C17A 4.4(5)
C14A C15A C16A C17A -175.6(3)
C15A C16A C17A C18A 179.7(3)
C16A C17A C18A C23A 7.6(4)
C16A C17A C18A C19A -171.2(3)
C23A C18A C19A C20A -1.6(4)
C17A C18A C19A C20A 177.4(3)
C18A C19A C20A C21A 1.2(4)
C19A C20A C21A C22A -0.1(4)
C19A C20A C21A N1A -178.7(3)
C35A N1A C21A C22A 57.7(4)
C24A N1A C21A C22A -114.5(3)
C35A N1A C21A C20A -123.8(3)
C24A N1A C21A C20A 64.1(4)
C20A C21A C22A C23A -0.6(4)
N1A C21A C22A C23A 178.0(2)
C21A C22A C23A C18A 0.2(4)
C19A C18A C23A C22A 0.9(4)
C17A C18A C23A C22A -178.0(2)
C35A N1A C24A C25A -178.9(3)
C21A N1A C24A C25A -5.6(5)
C35A N1A C24A C29A 0.7(3)
C21A N1A C24A C29A 174.0(2)
C29A C24A C25A C26A 1.5(4)
N1A C24A C25A C26A -178.9(3)
C24A C25A C26A C27A -0.3(5)
C25A C26A C27A C28A -0.9(5)
C26A C27A C28A C29A 0.9(5)
C25A C24A C29A C28A -1.5(4)
N1A C24A C29A C28A 178.8(2)
C25A C24A C29A C30A 178.4(3)
N1A C24A C29A C30A -1.3(3)
C27A C28A C29A C24A 0.2(4)
C27A C28A C29A C30A -179.6(3)
C24A C29A C30A C31A 179.3(3)
C28A C29A C30A C31A -0.9(6)
C24A C29A C30A C35A 1.4(3)
C28A C29A C30A C35A -178.8(3)
C35A C30A C31A C32A 0.3(4)
C29A C30A C31A C32A -177.4(3)
C30A C31A C32A C33A 1.5(5)
C31A C32A C33A C34A -1.2(5)
C32A C33A C34A C35A -1.0(5)
C33A C34A C35A N1A 178.8(3)
C33A C34A C35A C30A 2.9(4)
C24A N1A C35A C34A -176.3(3)
C21A N1A C35A C34A 10.5(5)
C24A N1A C35A C30A 0.1(3)
C21A N1A C35A C30A -173.1(2)
C31A C30A C35A C34A -2.6(4)
C29A C30A C35A C34A 175.7(3)
C31A C30A C35A N1A -179.2(2)
C29A C30A C35A N1A -0.9(3)
C14B C1B C2B C3B 178.8(3)
C6B C1B C2B C3B -0.2(5)
C1B C2B C3B C4B 1.8(6)
C2B C3B C4B C5B -1.9(7)
C3B C4B C5B C6B 0.2(6)
C4B C5B C6B C7B -179.0(3)
C4B C5B C6B C1B 1.4(5)
C14B C1B C6B C7B 0.0(4)
C2B C1B C6B C7B 179.0(3)
C14B C1B C6B C5B 179.5(3)
C2B C1B C6B C5B -1.4(4)
C5B C6B C7B C8B -179.2(3)
C1B C6B C7B C8B 0.3(4)
C6B C7B C8B C9B 178.9(3)
C6B C7B C8B C13B -0.6(4)
C7B C8B C9B C10B -178.9(3)
C13B C8B C9B C10B 0.6(5)
C8B C9B C10B C11B -1.2(6)
C9B C10B C11B C12B 0.3(6)
C10B C11B C12B C13B 1.2(5)
C11B C12B C13B C14B 178.0(3)
C11B C12B C13B C8B -1.8(4)
C7B C8B C13B C14B 0.6(4)
C9B C8B C13B C14B -178.9(3)
C7B C8B C13B C12B -179.6(3)
C9B C8B C13B C12B 0.9(4)
C12B C13B C14B C1B 179.9(3)
C8B C13B C14B C1B -0.3(4)
C12B C13B C14B C15B 2.0(4)
C8B C13B C14B C15B -178.2(2)
C2B C1B C14B C13B -178.9(3)
C6B C1B C14B C13B 0.0(4)
C2B C1B C14B C15B -1.0(4)
C6B C1B C14B C15B 177.9(2)
C13B C14B C15B O1B 104.3(3)
C1B C14B C15B O1B -73.6(4)
C13B C14B C15B C16B -75.7(4)
C1B C14B C15B C16B 106.3(3)
O1B C15B C16B C17B -172.6(3)
C14B C15B C16B C17B 7.4(5)
C15B C16B C17B C18B 173.5(3)
C16B C17B C18B C23B -166.7(3)
C16B C17B C18B C19B 11.4(5)
C23B C18B C19B C20B 0.1(4)
C17B C18B C19B C20B -178.0(3)
C18B C19B C20B C21B -1.5(5)
C19B C20B C21B C22B 1.8(4)
C19B C20B C21B N1B -177.8(3)
C24B N1B C21B C22B -133.4(3)
C35B N1B C21B C22B 49.8(4)
C24B N1B C21B C20B 46.2(4)
C35B N1B C21B C20B -130.6(3)
C20B C21B C22B C23B -0.9(4)
N1B C21B C22B C23B 178.7(3)
C21B C22B C23B C18B -0.5(4)
C19B C18B C23B C22B 0.8(4)
C17B C18B C23B C22B 179.1(3)
C35B N1B C24B C25B -176.2(3)
C21B N1B C24B C25B 6.4(4)
C35B N1B C24B C29B 0.3(3)
C21B N1B C24B C29B -177.1(2)
C29B C24B C25B C26B 2.1(4)
N1B C24B C25B C26B 178.2(3)
C24B C25B C26B C27B -0.7(4)
C25B C26B C27B C28B -0.9(5)
C26B C27B C28B C29B 1.1(5)
C27B C28B C29B C24B 0.4(4)
C27B C28B C29B C30B -178.4(3)
C25B C24B C29B C28B -2.0(4)
N1B C24B C29B C28B -178.8(2)
C25B C24B C29B C30B 177.0(2)
N1B C24B C29B C30B 0.2(3)
C28B C29B C30B C31B -3.8(6)
C24B C29B C30B C31B 177.3(3)
C28B C29B C30B C35B 178.3(3)
C24B C29B C30B C35B -0.6(3)
C35B C30B C31B C32B -0.4(5)
C29B C30B C31B C32B -178.1(3)
C30B C31B C32B C33B -0.5(5)
C31B C32B C33B C34B 0.9(5)
C32B C33B C34B C35B -0.3(5)
C33B C34B C35B C30B -0.6(4)
C33B C34B C35B N1B 177.6(3)
C31B C30B C35B C34B 1.0(4)
C29B C30B C35B C34B 179.2(2)
C31B C30B C35B N1B -177.5(2)
C29B C30B C35B N1B 0.7(3)
C24B N1B C35B C34B -179.0(3)
C21B N1B C35B C34B -1.7(4)
C24B N1B C35B C30B -0.6(3)
C21B N1B C35B C30B 176.6(2)

_cod_database_fobs_code 2243193
